data_4328148
loop_
_publ_author_name
'Wen Luo'
'Wen-Qin Mu'
'Xu Zhang'
'Xiang Zhang'
'Ya-Yang Pu'
'Qin-Yu Zhu'
'Jie Dai'

_publ_section_title
;
 3-D Germanate Constructed with Ge7 Cluster Layers and Nickel-Ethanolamine
 Linkage
;
_journal_name_full 'Inorganic Chemistry'
_journal_page_first 1489
_journal_page_last 1494
_journal_paper_doi 10.1021/ic201754z
_journal_volume 51
_journal_year 2012
_chemical_formula_sum 'C8 H27 Ge7 N3 Ni O19'
_chemical_formula_weight 1036.13
_chemical_name_systematic
; 
 ? 
;
_space_group_IT_number 29
_symmetry_cell_setting orthorhombic
_symmetry_space_group_name_Hall 'P 2c -2ac'
_symmetry_space_group_name_H-M 'P c a 21'
_atom_sites_solution_hydrogens geom
_atom_sites_solution_primary direct
_atom_sites_solution_secondary difmap
_audit_creation_method SHELXL-97
_cell_angle_alpha 90.00
_cell_angle_beta 90.00
_cell_angle_gamma 90.00
_cell_formula_units_Z 4
_cell_length_a 16.5087(15)
_cell_length_b 9.8707(11)
_cell_length_c 16.4722(14)
_cell_measurement_reflns_used 7662
_cell_measurement_temperature 293(2)
_cell_measurement_theta_max 27.5
_cell_measurement_theta_min 3.2
_cell_volume 2684.2(4)
_computing_structure_refinement 'SHELXL-97 (Sheldrick, 1997)'
_computing_structure_solution 'SHELXS-97 (Sheldrick, 1990)'
_diffrn_ambient_temperature 293(2)
_diffrn_detector_area_resol_mean 14.63
_diffrn_measured_fraction_theta_full 0.993
_diffrn_measured_fraction_theta_max 0.993
_diffrn_measurement_device_type 'Rigaku Saturn'
_diffrn_measurement_method \w
_diffrn_radiation_monochromator graphite
_diffrn_radiation_source 'fine-focus sealed tube'
_diffrn_radiation_type MoK\a
_diffrn_radiation_wavelength 0.71075
_diffrn_reflns_av_R_equivalents 0.0689
_diffrn_reflns_av_sigmaI/netI 0.0669
_diffrn_reflns_limit_h_max 20
_diffrn_reflns_limit_h_min -21
_diffrn_reflns_limit_k_max 12
_diffrn_reflns_limit_k_min -12
_diffrn_reflns_limit_l_max 17
_diffrn_reflns_limit_l_min -21
_diffrn_reflns_number 18274
_diffrn_reflns_theta_full 27.48
_diffrn_reflns_theta_max 27.48
_diffrn_reflns_theta_min 3.22
_exptl_absorpt_coefficient_mu 8.081
_exptl_absorpt_correction_T_max 0.4988
_exptl_absorpt_correction_T_min 0.2948
_exptl_absorpt_correction_type multi-scan
_exptl_absorpt_process_details 'Jacobson, R. (1998) Private communication '
_exptl_crystal_colour Blue
_exptl_crystal_density_diffrn 2.562
_exptl_crystal_description Block
_exptl_crystal_F_000 2008
_exptl_crystal_size_max 0.20
_exptl_crystal_size_mid 0.18
_exptl_crystal_size_min 0.10
_refine_diff_density_max 1.788
_refine_diff_density_min -0.857
_refine_diff_density_rms 0.198
_refine_ls_abs_structure_details 'Flack H D (1983), Acta Cryst. A39, 876-881'
_refine_ls_abs_structure_Flack 0.02(2)
_refine_ls_extinction_method none
_refine_ls_goodness_of_fit_ref 1.070
_refine_ls_hydrogen_treatment constr
_refine_ls_matrix_type full
_refine_ls_number_parameters 339
_refine_ls_number_reflns 4946
_refine_ls_number_restraints 1
_refine_ls_restrained_S_all 1.069
_refine_ls_R_factor_all 0.0518
_refine_ls_R_factor_gt 0.0483
_refine_ls_shift/su_max 0.004
_refine_ls_shift/su_mean 0.000
_refine_ls_structure_factor_coef Fsqd
_refine_ls_weighting_details 'calc w=1/[\s^2^(Fo^2^)+(0.0589P)^2^+5.3782P] where P=(Fo^2^+2Fc^2^)/3'
_refine_ls_weighting_scheme calc
_refine_ls_wR_factor_gt 0.1132
_refine_ls_wR_factor_ref 0.1158
_reflns_number_gt 4671
_reflns_number_total 4946
_reflns_threshold_expression >2sigma(I)
_cod_data_source_file ic201754z_si_002.cif
_cod_data_source_block l
_cod_original_sg_symbol_Hall 'P 2c -2ac  '
_cod_original_sg_symbol_H-M 'P c a 21 '
_cod_database_code 4328148

loop_
_symmetry_equiv_pos_as_xyz
'x, y, z'
'-x+1/2, y, z+1/2'
'x+1/2, -y, z'
'-x, -y, z+1/2'

loop_
_atom_site_label
_atom_site_type_symbol
_atom_site_fract_x
_atom_site_fract_y
_atom_site_fract_z
_atom_site_U_iso_or_equiv
_atom_site_adp_type
_atom_site_occupancy
_atom_site_symmetry_multiplicity
_atom_site_calc_flag
_atom_site_refinement_flags
Ge1 Ge 0.52502(6) -0.09054(11) -0.05226(6) 0.0142(2) Uani 1 1 d .
Ge2 Ge 0.42708(6) 0.04548(12) 0.08576(6) 0.0158(2) Uani 1 1 d .
Ge3 Ge 0.33682(6) -0.06377(11) -0.06008(6) 0.0158(2) Uani 1 1 d .
Ge4 Ge 0.65125(6) 0.13241(11) -0.07743(6) 0.0163(2) Uani 1 1 d .
Ge5 Ge 0.55814(6) 0.02435(12) -0.22244(6) 0.0171(2) Uani 1 1 d .
Ge6 Ge 0.49479(6) 0.27042(11) -0.02202(6) 0.0158(2) Uani 1 1 d .
Ge7 Ge 0.40456(6) 0.17333(11) -0.16394(6) 0.0172(2) Uani 1 1 d .
Ni1 Ni 0.44796(8) 0.62884(14) -0.03555(8) 0.0212(3) Uani 1 1 d .
O1 O 0.5584(4) -0.2686(7) -0.0266(4) 0.0181(15) Uani 1 1 d .
O2 O 0.4205(4) -0.1675(7) -0.0684(4) 0.0165(14) Uani 1 1 d .
O3 O 0.5023(4) -0.0683(7) 0.0598(4) 0.0162(15) Uani 1 1 d .
O4 O 0.5443(4) -0.1173(7) -0.1625(4) 0.0141(14) Uani 1 1 d .
O5 O 0.6289(4) -0.0234(7) -0.0346(4) 0.0159(14) Uani 1 1 d .
O6 O 0.2536(4) -0.1714(7) -0.0668(4) 0.0181(14) Uani 1 1 d .
O7 O 0.3999(4) 0.0280(8) 0.1860(4) 0.0236(17) Uani 1 1 d .
O8 O 0.3347(4) 0.0139(8) 0.0350(4) 0.0180(15) Uani 1 1 d .
O9 O 0.4823(4) 0.0891(7) -0.0735(4) 0.0160(14) Uani 1 1 d .
O10 O 0.4688(4) 0.1153(8) -0.2426(4) 0.0196(16) Uani 1 1 d .
O11 O 0.6315(4) 0.1357(8) -0.1813(4) 0.0213(16) Uani 1 1 d .
O12 O 0.3288(4) 0.0565(8) -0.1364(4) 0.0182(15) Uani 1 1 d .
O13 O 0.4529(5) 0.2133(8) 0.0719(4) 0.0214(16) Uani 1 1 d .
O14 O 0.6023(4) 0.2662(7) -0.0292(4) 0.0203(15) Uani 1 1 d .
O15 O 0.3408(4) 0.2789(8) -0.2280(4) 0.0252(17) Uani 1 1 d .
O16 O 0.4317(4) 0.3173(8) -0.1041(4) 0.0201(16) Uani 1 1 d .
O17 O 0.4949(5) 0.4494(8) 0.0119(4) 0.0230(17) Uani 1 1 d .
O18 O 0.3315(6) 0.5515(11) -0.0517(9) 0.071(4) Uani 1 1 d .
O19 O 0.2224(11) 0.8724(18) 0.1944(12) 0.124(7) Uani 1 1 d .
N1 N 0.4925(7) -0.4023(11) -0.1524(6) 0.037(3) Uani 1 1 d .
N2 N 0.4244(6) 0.6652(10) 0.0877(6) 0.031(2) Uani 1 1 d .
N3 N 0.3390(6) 0.1048(13) -0.3724(6) 0.038(3) Uani 1 1 d .
C1 C 0.5857(8) -0.4212(17) -0.1416(11) 0.060(5) Uani 1 1 d .
H1A H 0.5969 -0.5154 -0.1292 0.072 Uiso 1 1 calc R
H1B H 0.6126 -0.3993 -0.1923 0.072 Uiso 1 1 calc R
C2 C 0.6201(7) -0.3322(14) -0.0741(8) 0.037(3) Uani 1 1 d .
H2A H 0.6538 -0.3873 -0.0389 0.045 Uiso 1 1 calc R
H2B H 0.6542 -0.2629 -0.0980 0.045 Uiso 1 1 calc R
C3 C 0.4581(10) 0.5517(14) 0.1382(8) 0.048(4) Uani 1 1 d .
H3A H 0.4792 0.5872 0.1889 0.058 Uiso 1 1 calc R
H3B H 0.4157 0.4871 0.1507 0.058 Uiso 1 1 calc R
C4 C 0.5242(8) 0.4833(13) 0.0922(7) 0.036(3) Uani 1 1 d .
H4A H 0.5707 0.5429 0.0880 0.043 Uiso 1 1 calc R
H4B H 0.5408 0.4016 0.1204 0.043 Uiso 1 1 calc R
C5 C 0.2867(8) 0.2203(13) -0.3582(8) 0.036(3) Uani 1 1 d .
H5A H 0.2360 0.2073 -0.3870 0.044 Uiso 1 1 calc R
H5B H 0.3123 0.3014 -0.3794 0.044 Uiso 1 1 calc R
C6 C 0.2697(7) 0.2386(12) -0.2692(7) 0.028(3) Uani 1 1 d .
H6A H 0.2280 0.3068 -0.2620 0.034 Uiso 1 1 calc R
H6B H 0.2500 0.1542 -0.2464 0.034 Uiso 1 1 calc R
C7 C 0.1662(16) 0.759(3) 0.1989(15) 0.099(8) Uani 1 1 d .
C8 C 0.178(3) 0.595(6) 0.238(3) 0.24(2) Uiso 1 1 d .

loop_
_atom_site_aniso_label
_atom_site_aniso_U_11
_atom_site_aniso_U_22
_atom_site_aniso_U_33
_atom_site_aniso_U_23
_atom_site_aniso_U_13
_atom_site_aniso_U_12
Ge1 0.0142(5) 0.0134(5) 0.0149(5) 0.0009(4) 0.0005(4) 0.0013(4)
Ge2 0.0158(5) 0.0170(6) 0.0144(5) 0.0001(4) -0.0001(4) 0.0008(4)
Ge3 0.0137(5) 0.0177(6) 0.0161(5) -0.0006(4) -0.0010(4) 0.0001(4)
Ge4 0.0140(5) 0.0173(6) 0.0174(5) -0.0002(4) -0.0008(4) -0.0010(4)
Ge5 0.0160(5) 0.0207(6) 0.0147(5) 0.0002(4) -0.0003(4) -0.0001(4)
Ge6 0.0161(5) 0.0137(6) 0.0175(4) -0.0015(4) -0.0017(4) 0.0007(4)
Ge7 0.0169(5) 0.0167(6) 0.0179(5) -0.0016(4) 0.0002(4) 0.0000(4)
Ni1 0.0234(7) 0.0155(8) 0.0248(7) 0.0014(6) 0.0020(6) 0.0007(5)
O1 0.020(3) 0.014(4) 0.020(3) 0.003(3) 0.004(3) 0.006(3)
O2 0.012(3) 0.019(4) 0.018(3) 0.006(3) -0.004(3) 0.000(3)
O3 0.013(3) 0.018(4) 0.018(3) 0.000(3) 0.000(3) 0.007(3)
O4 0.016(3) 0.008(4) 0.019(3) 0.003(3) -0.002(3) -0.001(3)
O5 0.012(3) 0.019(4) 0.017(3) 0.002(3) 0.002(3) 0.006(3)
O6 0.012(3) 0.015(4) 0.027(3) 0.001(3) 0.000(3) 0.000(3)
O7 0.027(4) 0.030(5) 0.015(3) 0.008(3) 0.004(3) 0.007(3)
O8 0.008(3) 0.026(4) 0.020(4) -0.005(3) -0.002(3) 0.000(3)
O9 0.024(4) 0.007(4) 0.017(3) -0.003(3) -0.002(3) 0.005(3)
O10 0.023(4) 0.022(4) 0.014(3) 0.004(3) 0.000(3) 0.009(3)
O11 0.020(4) 0.028(5) 0.016(3) -0.003(3) 0.003(3) -0.010(3)
O12 0.009(3) 0.028(4) 0.017(3) 0.005(3) -0.002(3) 0.003(3)
O13 0.034(4) 0.015(4) 0.015(3) -0.008(3) 0.001(3) 0.000(3)
O14 0.020(4) 0.015(4) 0.027(4) -0.006(3) -0.001(3) -0.003(3)
O15 0.020(4) 0.030(5) 0.026(4) 0.004(3) -0.012(3) 0.005(3)
O16 0.023(4) 0.017(4) 0.020(3) 0.003(3) -0.004(3) 0.010(3)
O17 0.029(4) 0.023(5) 0.017(3) -0.012(3) -0.002(3) -0.008(3)
O18 0.045(6) 0.038(7) 0.129(11) -0.007(7) -0.003(7) 0.008(5)
O19 0.131(16) 0.093(14) 0.148(17) 0.005(11) -0.051(12) -0.028(11)
N1 0.049(6) 0.031(7) 0.032(6) -0.002(5) 0.004(5) -0.006(5)
N2 0.035(5) 0.024(6) 0.033(5) 0.000(4) 0.007(4) -0.002(4)
N3 0.026(6) 0.062(8) 0.026(5) -0.016(5) 0.007(4) 0.006(5)
C1 0.030(7) 0.053(11) 0.096(13) -0.030(9) 0.026(8) -0.004(7)
C2 0.027(6) 0.041(8) 0.044(7) -0.008(6) 0.001(6) 0.004(5)
C3 0.090(12) 0.032(9) 0.023(6) -0.001(6) 0.008(7) -0.008(8)
C4 0.064(9) 0.019(7) 0.025(6) 0.001(5) -0.022(6) 0.001(6)
C5 0.033(7) 0.035(8) 0.041(7) 0.001(6) -0.004(5) -0.013(6)
C6 0.023(6) 0.032(7) 0.029(5) -0.009(5) -0.004(5) 0.013(5)
C7 0.12(2) 0.081(18) 0.098(17) 0.026(14) 0.010(14) -0.025(15)

loop_
_atom_type_symbol
_atom_type_description
_atom_type_scat_dispersion_real
_atom_type_scat_dispersion_imag
_atom_type_scat_source
C C 0.0033 0.0016 'International Tables Vol C Tables 4.2.6.8 and 6.1.1.4'
H H 0.0000 0.0000 'International Tables Vol C Tables 4.2.6.8 and 6.1.1.4'
Ge Ge 0.1547 1.8001 'International Tables Vol C Tables 4.2.6.8 and 6.1.1.4'
N N 0.0061 0.0033 'International Tables Vol C Tables 4.2.6.8 and 6.1.1.4'
Ni Ni 0.3393 1.1124 'International Tables Vol C Tables 4.2.6.8 and 6.1.1.4'
O O 0.0106 0.0060 'International Tables Vol C Tables 4.2.6.8 and 6.1.1.4'

loop_
_geom_angle_atom_site_label_1
_geom_angle_atom_site_label_2
_geom_angle_atom_site_label_3
_geom_angle
_geom_angle_site_symmetry_1
_geom_angle_site_symmetry_3
O5 Ge1 O4 92.6(3) . .
O5 Ge1 O1 91.6(3) . .
O4 Ge1 O1 92.1(3) . .
O5 Ge1 O3 89.4(3) . .
O4 Ge1 O3 177.8(3) . .
O1 Ge1 O3 87.0(3) . .
O5 Ge1 O2 177.2(3) . .
O4 Ge1 O2 87.8(3) . .
O1 Ge1 O2 85.6(3) . .
O3 Ge1 O2 90.1(3) . .
O5 Ge1 O9 92.1(3) . .
O4 Ge1 O9 90.9(3) . .
O1 Ge1 O9 175.1(3) . .
O3 Ge1 O9 89.8(3) . .
O2 Ge1 O9 90.6(3) . .
O7 Ge2 O3 111.1(3) . .
O7 Ge2 O13 106.7(4) . .
O3 Ge2 O13 114.4(3) . .
O7 Ge2 O8 102.2(3) . .
O3 Ge2 O8 112.9(3) . .
O13 Ge2 O8 108.6(3) . .
O2 Ge3 O12 114.2(3) . .
O2 Ge3 O6 105.4(3) . .
O12 Ge3 O6 108.1(3) . .
O2 Ge3 O8 110.4(3) . .
O12 Ge3 O8 110.4(4) . .
O6 Ge3 O8 108.0(3) . .
O5 Ge4 O6 111.2(3) . 3
O5 Ge4 O14 112.9(3) . .
O6 Ge4 O14 103.7(3) 3 .
O5 Ge4 O11 112.1(3) . .
O6 Ge4 O11 106.0(3) 3 .
O14 Ge4 O11 110.3(3) . .
O4 Ge5 O7 108.0(4) . 4_654
O4 Ge5 O10 114.3(3) . .
O7 Ge5 O10 108.8(3) 4_654 .
O4 Ge5 O11 112.0(3) . .
O7 Ge5 O11 104.1(3) 4_654 .
O10 Ge5 O11 109.2(4) . .
O16 Ge6 O14 122.9(3) . .
O16 Ge6 O13 121.1(3) . .
O14 Ge6 O13 115.9(3) . .
O16 Ge6 O17 88.9(3) . .
O14 Ge6 O17 92.4(3) . .
O13 Ge6 O17 92.3(3) . .
O16 Ge6 O9 81.3(3) . .
O14 Ge6 O9 93.1(3) . .
O13 Ge6 O9 92.6(3) . .
O17 Ge6 O9 170.2(3) . .
O16 Ge6 Ge7 34.6(2) . .
O14 Ge6 Ge7 116.5(2) . .
O13 Ge6 Ge7 113.0(2) . .
O17 Ge6 Ge7 123.5(2) . .
O9 Ge6 Ge7 46.72(19) . .
O12 Ge7 O10 113.8(3) . .
O12 Ge7 O16 123.8(3) . .
O10 Ge7 O16 120.7(3) . .
O12 Ge7 O15 96.5(3) . .
O10 Ge7 O15 96.1(3) . .
O16 Ge7 O15 90.5(3) . .
O12 Ge7 O9 89.6(3) . .
O10 Ge7 O9 91.4(3) . .
O16 Ge7 O9 76.9(3) . .
O15 Ge7 O9 167.4(3) . .
O12 Ge7 Ge6 111.7(2) . .
O10 Ge7 Ge6 112.6(2) . .
O16 Ge7 Ge6 34.2(2) . .
O15 Ge7 Ge6 124.7(3) . .
O9 Ge7 Ge6 42.74(17) . .
O18 Ni1 N1 98.8(5) . 1_565
O18 Ni1 O17 94.6(4) . .
N1 Ni1 O17 95.2(4) 1_565 .
O18 Ni1 O1 172.0(4) . 1_565
N1 Ni1 O1 80.2(4) 1_565 1_565
O17 Ni1 O1 93.5(3) . 1_565
O18 Ni1 N2 90.9(5) . .
N1 Ni1 N2 170.0(4) 1_565 .
O17 Ni1 N2 81.5(3) . .
O1 Ni1 N2 90.6(3) 1_565 .
O18 Ni1 O2 96.7(3) . 1_565
N1 Ni1 O2 88.8(4) 1_565 1_565
O17 Ni1 O2 167.3(3) . 1_565
O1 Ni1 O2 75.3(3) 1_565 1_565
N2 Ni1 O2 92.6(3) . 1_565
C2 O1 Ge1 119.6(7) . .
C2 O1 Ni1 111.7(7) . 1_545
Ge1 O1 Ni1 100.4(3) . 1_545
Ge3 O2 Ge1 118.6(4) . .
Ge3 O2 Ni1 135.2(4) . 1_545
Ge1 O2 Ni1 98.5(3) . 1_545
Ge2 O3 Ge1 117.3(4) . .
Ge5 O4 Ge1 117.7(4) . .
Ge4 O5 Ge1 116.7(3) . .
Ge4 O6 Ge3 129.6(4) 3_455 .
Ge2 O7 Ge5 139.4(5) . 4_655
Ge3 O8 Ge2 119.0(4) . .
Ge1 O9 Ge6 135.0(4) . .
Ge1 O9 Ge7 134.4(3) . .
Ge6 O9 Ge7 90.5(3) . .
Ge5 O10 Ge7 122.0(4) . .
Ge4 O11 Ge5 119.5(4) . .
Ge3 O12 Ge7 125.5(4) . .
Ge2 O13 Ge6 120.9(4) . .
Ge4 O14 Ge6 120.8(4) . .
C6 O15 Ge7 126.7(7) . .
Ge6 O16 Ge7 111.2(4) . .
C4 O17 Ge6 119.7(7) . .
C4 O17 Ni1 105.7(6) . .
Ge6 O17 Ni1 134.1(4) . .
C1 N1 Ni1 105.1(8) . 1_545
C3 N2 Ni1 109.8(7) . .
C2 C1 N1 112.4(10) . .
C2 C1 H1A 109.1 . .
N1 C1 H1A 109.1 . .
C2 C1 H1B 109.1 . .
N1 C1 H1B 109.1 . .
H1A C1 H1B 107.9 . .
O1 C2 C1 112.7(10) . .
O1 C2 H2A 109.0 . .
C1 C2 H2A 109.0 . .
O1 C2 H2B 109.0 . .
C1 C2 H2B 109.0 . .
H2A C2 H2B 107.8 . .
C4 C3 N2 109.1(10) . .
C4 C3 H3A 109.9 . .
N2 C3 H3A 109.9 . .
C4 C3 H3B 109.9 . .
N2 C3 H3B 109.9 . .
H3A C3 H3B 108.3 . .
O17 C4 C3 109.0(10) . .
O17 C4 H4A 109.9 . .
C3 C4 H4A 109.9 . .
O17 C4 H4B 109.9 . .
C3 C4 H4B 109.9 . .
H4A C4 H4B 108.3 . .
N3 C5 C6 111.3(10) . .
N3 C5 H5A 109.4 . .
C6 C5 H5A 109.4 . .
N3 C5 H5B 109.4 . .
C6 C5 H5B 109.4 . .
H5A C5 H5B 108.0 . .
O15 C6 C5 110.3(9) . .
O15 C6 H6A 109.6 . .
C5 C6 H6A 109.6 . .
O15 C6 H6B 109.6 . .
C5 C6 H6B 109.6 . .
H6A C6 H6B 108.1 . .
O19 C7 C8 131(3) . .

loop_
_geom_bond_atom_site_label_1
_geom_bond_atom_site_label_2
_geom_bond_distance
_geom_bond_site_symmetry_2
Ge1 O5 1.861(7) .
Ge1 O4 1.862(7) .
Ge1 O1 1.890(7) .
Ge1 O3 1.897(7) .
Ge1 O2 1.903(6) .
Ge1 O9 1.940(7) .
Ge2 O7 1.720(7) .
Ge2 O3 1.727(7) .
Ge2 O13 1.726(8) .
Ge2 O8 1.768(6) .
Ge3 O2 1.725(7) .
Ge3 O12 1.734(7) .
Ge3 O6 1.741(7) .
Ge3 O8 1.744(7) .
Ge4 O5 1.732(7) .
Ge4 O6 1.741(6) 3
Ge4 O14 1.740(7) .
Ge4 O11 1.742(7) .
Ge5 O4 1.728(7) .
Ge5 O7 1.738(7) 4_654
Ge5 O10 1.758(7) .
Ge5 O11 1.771(7) .
Ge6 O16 1.769(7) .
Ge6 O14 1.779(7) .
Ge6 O13 1.786(7) .
Ge6 O17 1.853(7) .
Ge6 O9 1.991(6) .
Ge6 Ge7 2.9330(15) .
Ge7 O12 1.761(7) .
Ge7 O10 1.770(7) .
Ge7 O16 1.787(7) .
Ge7 O15 1.818(7) .
Ge7 O9 2.135(7) .
Ni1 O18 2.085(11) .
Ni1 N1 2.083(11) 1_565
Ni1 O17 2.085(8) .
Ni1 O1 2.090(7) 1_565
Ni1 N2 2.098(10) .
Ni1 O2 2.130(7) 1_565
O1 C2 1.430(13) .
O1 Ni1 2.090(7) 1_545
O2 Ni1 2.130(7) 1_545
O6 Ge4 1.741(6) 3_455
O7 Ge5 1.738(7) 4_655
O15 C6 1.413(13) .
O17 C4 1.447(13) .
O19 C7 1.45(3) .
N1 C1 1.561(17) .
N1 Ni1 2.083(10) 1_545
N2 C3 1.503(17) .
N3 C5 1.449(17) .
C1 C2 1.53(2) .
C1 H1A 0.9700 .
C1 H1B 0.9700 .
C2 H2A 0.9700 .
C2 H2B 0.9700 .
C3 C4 1.490(19) .
C3 H3A 0.9700 .
C3 H3B 0.9700 .
C4 H4A 0.9700 .
C4 H4B 0.9700 .
C5 C6 1.505(16) .
C5 H5A 0.9700 .
C5 H5B 0.9700 .
C6 H6A 0.9700 .
C6 H6B 0.9700 .
C7 C8 1.75(6) .

loop_
_geom_torsion_atom_site_label_1
_geom_torsion_atom_site_label_2
_geom_torsion_atom_site_label_3
_geom_torsion_atom_site_label_4
_geom_torsion
_geom_torsion_site_symmetry_1
_geom_torsion_site_symmetry_4
O16 Ge6 Ge7 O12 -118.8(5) . .
O14 Ge6 Ge7 O12 131.0(4) . .
O13 Ge6 Ge7 O12 -6.8(4) . .
O17 Ge6 Ge7 O12 -116.3(4) . .
O9 Ge6 Ge7 O12 63.8(4) . .
O16 Ge6 Ge7 O10 111.8(5) . .
O14 Ge6 Ge7 O10 1.6(4) . .
O13 Ge6 Ge7 O10 -136.3(4) . .
O17 Ge6 Ge7 O10 114.2(4) . .
O9 Ge6 Ge7 O10 -65.7(4) . .
O14 Ge6 Ge7 O16 -110.2(5) . .
O13 Ge6 Ge7 O16 111.9(5) . .
O17 Ge6 Ge7 O16 2.4(5) . .
O9 Ge6 Ge7 O16 -177.5(5) . .
O16 Ge6 Ge7 O15 -3.6(5) . .
O14 Ge6 Ge7 O15 -113.9(4) . .
O13 Ge6 Ge7 O15 108.3(4) . .
O17 Ge6 Ge7 O15 -1.2(4) . .
O9 Ge6 Ge7 O15 178.9(4) . .
O16 Ge6 Ge7 O9 177.5(5) . .
O14 Ge6 Ge7 O9 67.2(4) . .
O13 Ge6 Ge7 O9 -70.6(4) . .
O17 Ge6 Ge7 O9 179.9(4) . .
O5 Ge1 O1 C2 -60.5(8) . .
O4 Ge1 O1 C2 32.2(8) . .
O3 Ge1 O1 C2 -149.8(8) . .
O2 Ge1 O1 C2 119.8(8) . .
O9 Ge1 O1 C2 160(3) . .
O5 Ge1 O1 Ni1 177.1(3) . 1_545
O4 Ge1 O1 Ni1 -90.3(3) . 1_545
O3 Ge1 O1 Ni1 87.8(3) . 1_545
O2 Ge1 O1 Ni1 -2.6(3) . 1_545
O9 Ge1 O1 Ni1 38(4) . 1_545
O12 Ge3 O2 Ge1 68.1(5) . .
O6 Ge3 O2 Ge1 -173.4(4) . .
O8 Ge3 O2 Ge1 -57.0(5) . .
O12 Ge3 O2 Ni1 -149.8(5) . 1_545
O6 Ge3 O2 Ni1 -31.2(6) . 1_545
O8 Ge3 O2 Ni1 85.1(6) . 1_545
O5 Ge1 O2 Ge3 150(6) . .
O4 Ge1 O2 Ge3 -111.1(4) . .
O1 Ge1 O2 Ge3 156.6(4) . .
O3 Ge1 O2 Ge3 69.6(4) . .
O9 Ge1 O2 Ge3 -20.2(4) . .
O5 Ge1 O2 Ni1 -4(6) . 1_545
O4 Ge1 O2 Ni1 94.8(3) . 1_545
O1 Ge1 O2 Ni1 2.5(3) . 1_545
O3 Ge1 O2 Ni1 -84.4(3) . 1_545
O9 Ge1 O2 Ni1 -174.3(3) . 1_545
O7 Ge2 O3 Ge1 167.5(4) . .
O13 Ge2 O3 Ge1 -71.5(5) . .
O8 Ge2 O3 Ge1 53.4(5) . .
O5 Ge1 O3 Ge2 116.5(4) . .
O4 Ge1 O3 Ge2 -87(8) . .
O1 Ge1 O3 Ge2 -151.8(4) . .
O2 Ge1 O3 Ge2 -66.2(4) . .
O9 Ge1 O3 Ge2 24.4(4) . .
O7 Ge5 O4 Ge1 164.9(4) 4_654 .
O10 Ge5 O4 Ge1 -74.0(4) . .
O11 Ge5 O4 Ge1 50.8(5) . .
O5 Ge1 O4 Ge5 -67.3(4) . .
O1 Ge1 O4 Ge5 -159.0(4) . .
O3 Ge1 O4 Ge5 136(8) . .
O2 Ge1 O4 Ge5 115.5(4) . .
O9 Ge1 O4 Ge5 24.9(4) . .
O6 Ge4 O5 Ge1 -172.4(3) 3 .
O14 Ge4 O5 Ge1 71.5(4) . .
O11 Ge4 O5 Ge1 -53.9(5) . .
O4 Ge1 O5 Ge4 68.5(4) . .
O1 Ge1 O5 Ge4 160.6(4) . .
O3 Ge1 O5 Ge4 -112.4(4) . .
O2 Ge1 O5 Ge4 167(6) . .
O9 Ge1 O5 Ge4 -22.6(4) . .
O2 Ge3 O6 Ge4 -169.8(5) . 3_455
O12 Ge3 O6 Ge4 -47.2(6) . 3_455
O8 Ge3 O6 Ge4 72.2(6) . 3_455
O3 Ge2 O7 Ge5 27.7(9) . 4_655
O13 Ge2 O7 Ge5 -97.7(8) . 4_655
O8 Ge2 O7 Ge5 148.3(7) . 4_655
O2 Ge3 O8 Ge2 28.9(5) . .
O12 Ge3 O8 Ge2 -98.4(5) . .
O6 Ge3 O8 Ge2 143.6(4) . .
O7 Ge2 O8 Ge3 -147.5(5) . .
O3 Ge2 O8 Ge3 -28.1(6) . .
O13 Ge2 O8 Ge3 99.9(5) . .
O5 Ge1 O9 Ge6 -44.0(5) . .
O4 Ge1 O9 Ge6 -136.6(5) . .
O1 Ge1 O9 Ge6 96(3) . .
O3 Ge1 O9 Ge6 45.4(5) . .
O2 Ge1 O9 Ge6 135.5(5) . .
O5 Ge1 O9 Ge7 134.3(5) . .
O4 Ge1 O9 Ge7 41.6(5) . .
O1 Ge1 O9 Ge7 -86(3) . .
O3 Ge1 O9 Ge7 -136.4(5) . .
O2 Ge1 O9 Ge7 -46.2(5) . .
O16 Ge6 O9 Ge1 177.3(6) . .
O14 Ge6 O9 Ge1 54.5(5) . .
O13 Ge6 O9 Ge1 -61.6(5) . .
O17 Ge6 O9 Ge1 178.3(16) . .
Ge7 Ge6 O9 Ge1 178.7(7) . .
O16 Ge6 O9 Ge7 -1.4(3) . .
O14 Ge6 O9 Ge7 -124.2(3) . .
O13 Ge6 O9 Ge7 119.6(3) . .
O17 Ge6 O9 Ge7 0(2) . .
O12 Ge7 O9 Ge1 57.7(5) . .
O10 Ge7 O9 Ge1 -56.0(5) . .
O16 Ge7 O9 Ge1 -177.3(5) . .
O15 Ge7 O9 Ge1 177.0(12) . .
Ge6 Ge7 O9 Ge1 -178.8(7) . .
O12 Ge7 O9 Ge6 -123.5(3) . .
O10 Ge7 O9 Ge6 122.7(3) . .
O16 Ge7 O9 Ge6 1.5(3) . .
O15 Ge7 O9 Ge6 -4.3(15) . .
O4 Ge5 O10 Ge7 54.1(6) . .
O7 Ge5 O10 Ge7 174.8(5) 4_654 .
O11 Ge5 O10 Ge7 -72.2(5) . .
O12 Ge7 O10 Ge5 -90.0(5) . .
O16 Ge7 O10 Ge5 75.8(6) . .
O15 Ge7 O10 Ge5 170.1(5) . .
O9 Ge7 O10 Ge5 0.2(5) . .
Ge6 Ge7 O10 Ge5 38.4(5) . .
O5 Ge4 O11 Ge5 25.7(6) . .
O6 Ge4 O11 Ge5 147.2(4) 3 .
O14 Ge4 O11 Ge5 -101.1(5) . .
O4 Ge5 O11 Ge4 -24.2(6) . .
O7 Ge5 O11 Ge4 -140.6(5) 4_654 .
O10 Ge5 O11 Ge4 103.4(5) . .
O2 Ge3 O12 Ge7 -53.7(6) . .
O6 Ge3 O12 Ge7 -170.7(4) . .
O8 Ge3 O12 Ge7 71.4(5) . .
O10 Ge7 O12 Ge3 92.3(5) . .
O16 Ge7 O12 Ge3 -73.0(6) . .
O15 Ge7 O12 Ge3 -168.1(5) . .
O9 Ge7 O12 Ge3 0.9(5) . .
Ge6 Ge7 O12 Ge3 -36.6(5) . .
O7 Ge2 O13 Ge6 173.5(4) . .
O3 Ge2 O13 Ge6 50.2(6) . .
O8 Ge2 O13 Ge6 -77.0(5) . .
O16 Ge6 O13 Ge2 85.5(6) . .
O14 Ge6 O13 Ge2 -90.6(5) . .
O17 Ge6 O13 Ge2 175.7(5) . .
O9 Ge6 O13 Ge2 4.1(5) . .
Ge7 Ge6 O13 Ge2 47.5(5) . .
O5 Ge4 O14 Ge6 -58.1(5) . .
O6 Ge4 O14 Ge6 -178.6(4) 3 .
O11 Ge4 O14 Ge6 68.2(5) . .
O16 Ge6 O14 Ge4 -77.7(6) . .
O13 Ge6 O14 Ge4 98.3(5) . .
O17 Ge6 O14 Ge4 -167.9(5) . .
O9 Ge6 O14 Ge4 4.0(5) . .
Ge7 Ge6 O14 Ge4 -38.3(5) . .
O12 Ge7 O15 C6 -25.4(9) . .
O10 Ge7 O15 C6 89.4(8) . .
O16 Ge7 O15 C6 -149.6(8) . .
O9 Ge7 O15 C6 -144.0(12) . .
Ge6 Ge7 O15 C6 -147.5(7) . .
O14 Ge6 O16 Ge7 89.9(5) . .
O13 Ge6 O16 Ge7 -85.9(5) . .
O17 Ge6 O16 Ge7 -178.0(4) . .
O9 Ge6 O16 Ge7 1.9(4) . .
O12 Ge7 O16 Ge6 78.8(5) . .
O10 Ge7 O16 Ge6 -85.5(5) . .
O15 Ge7 O16 Ge6 177.0(4) . .
O9 Ge7 O16 Ge6 -1.8(3) . .
O16 Ge6 O17 C4 166.5(8) . .
O14 Ge6 O17 C4 -70.7(8) . .
O13 Ge6 O17 C4 45.4(8) . .
O9 Ge6 O17 C4 165.4(16) . .
Ge7 Ge6 O17 C4 165.1(7) . .
O16 Ge6 O17 Ni1 -4.8(6) . .
O14 Ge6 O17 Ni1 118.0(6) . .
O13 Ge6 O17 Ni1 -125.9(6) . .
O9 Ge6 O17 Ni1 -6(2) . .
Ge7 Ge6 O17 Ni1 -6.2(7) . .
O18 Ni1 O17 C4 -120.5(8) . .
N1 Ni1 O17 C4 140.2(7) 1_565 .
O1 Ni1 O17 C4 59.8(7) 1_565 .
N2 Ni1 O17 C4 -30.3(7) . .
O2 Ni1 O17 C4 32.2(16) 1_565 .
O18 Ni1 O17 Ge6 51.6(7) . .
N1 Ni1 O17 Ge6 -47.7(6) 1_565 .
O1 Ni1 O17 Ge6 -128.1(6) 1_565 .
N2 Ni1 O17 Ge6 141.8(6) . .
O2 Ni1 O17 Ge6 -155.6(10) 1_565 .
O18 Ni1 N2 C3 98.2(9) . .
N1 Ni1 N2 C3 -67(3) 1_565 .
O17 Ni1 N2 C3 3.7(9) . .
O1 Ni1 N2 C3 -89.7(9) 1_565 .
O2 Ni1 N2 C3 -165.0(9) 1_565 .
Ni1 N1 C1 C2 -35.6(15) 1_545 .
Ge1 O1 C2 C1 -95.3(12) . .
Ni1 O1 C2 C1 21.4(14) 1_545 .
N1 C1 C2 O1 10.0(18) . .
Ni1 N2 C3 C4 23.2(13) . .
Ge6 O17 C4 C3 -121.0(9) . .
Ni1 O17 C4 C3 52.5(11) . .
N2 C3 C4 O17 -50.8(14) . .
Ge7 O15 C6 C5 -104.0(10) . .
N3 C5 C6 O15 68.3(13) . .
